data_7037550
loop_
_publ_author_name
'Meltzer, Diana'
'Gottlieb, Hugo E.'
'Amir, Aviran'
'Shimon, Linda J. W.'
'Fischer, Bilha'

_publ_section_title
;
 Novel crown-ether-methylenediphosphonotetrathioate hybrids as Zn(ii)
 chelators.
;
_journal_issue 48
_journal_name_full 'Dalton transactions (Cambridge, England : 2003)'
_journal_page_first 21073
_journal_page_last 21080
_journal_paper_doi 10.1039/c5dt03935e
_journal_volume 44
_journal_year 2015
_chemical_formula_moiety 'C14 H28 Na O8 P4 S8 Zn, C6 H16 N, 2(H2 O)'
_chemical_formula_sum 'C20 H48 N Na O10 P4 S8 Zn'
_chemical_formula_weight 931.31
_chemical_name_systematic
;
 ?
;
_space_group_crystal_system monoclinic
_space_group_IT_number 14
_space_group_name_Hall '-P 2ybc'
_space_group_name_H-M_alt 'P 1 21/c 1'
_symmetry_space_group_name_Hall '-P 2ybc'
_symmetry_space_group_name_H-M 'P 1 21/c 1'
_atom_sites_solution_hydrogens mixed
_audit_creation_method SHELXL-2013
_audit_update_record
;
2015-07-30 deposited with the CCDC.
2015-11-12 downloaded from the CCDC.
;
_cell_angle_alpha 90
_cell_angle_beta 91.939(12)
_cell_angle_gamma 90
_cell_formula_units_Z 4
_cell_length_a 10.227(3)
_cell_length_b 19.931(6)
_cell_length_c 19.854(7)
_cell_measurement_reflns_used 43806
_cell_measurement_temperature 100(2)
_cell_measurement_theta_max 68.24
_cell_measurement_theta_min 3.14
_cell_volume 4045(2)
_computing_cell_refinement d*trek
_computing_data_collection d*trek
_computing_data_reduction d*trek
_computing_structure_refinement 'SHELXL-2013 (Sheldrick, 2013)'
_computing_structure_solution 'SHELXS-2013 (Sheldrick, 2013)'
_diffrn_ambient_temperature 100(2)
_diffrn_measured_fraction_theta_full 0.988
_diffrn_measured_fraction_theta_max 0.988
_diffrn_measurement_device_type 'Xlab Pro'
_diffrn_measurement_method 'omega scans'
_diffrn_radiation_type CuK\a
_diffrn_radiation_wavelength 1.54187
_diffrn_reflns_av_R_equivalents 0.0575
_diffrn_reflns_av_unetI/netI 0.0358
_diffrn_reflns_laue_measured_fraction_full 0.988
_diffrn_reflns_laue_measured_fraction_max 0.988
_diffrn_reflns_limit_h_max 12
_diffrn_reflns_limit_h_min -12
_diffrn_reflns_limit_k_max 24
_diffrn_reflns_limit_k_min -23
_diffrn_reflns_limit_l_max 18
_diffrn_reflns_limit_l_min -23
_diffrn_reflns_number 43806
_diffrn_reflns_point_group_measured_fraction_full 0.988
_diffrn_reflns_point_group_measured_fraction_max 0.988
_diffrn_reflns_theta_full 67.687
_diffrn_reflns_theta_max 68.246
_diffrn_reflns_theta_min 3.143
_diffrn_source MX003
_exptl_absorpt_coefficient_mu 6.701
_exptl_absorpt_correction_T_max 0.7305
_exptl_absorpt_correction_T_min 0.4331
_exptl_absorpt_correction_type multi-scan
_exptl_absorpt_process_details d*trek
_exptl_crystal_colour colorless
_exptl_crystal_density_diffrn 1.529
_exptl_crystal_description needle
_exptl_crystal_F_000 1936
_exptl_crystal_size_max 0.150
_exptl_crystal_size_mid 0.100
_exptl_crystal_size_min 0.050
_refine_diff_density_max 1.588
_refine_diff_density_min -0.963
_refine_diff_density_rms 0.124
_refine_ls_extinction_method none
_refine_ls_goodness_of_fit_ref 1.052
_refine_ls_hydrogen_treatment mixed
_refine_ls_matrix_type full
_refine_ls_number_parameters 416
_refine_ls_number_reflns 7316
_refine_ls_number_restraints 23
_refine_ls_restrained_S_all 2.336
_refine_ls_R_factor_all 0.0651
_refine_ls_R_factor_gt 0.0594
_refine_ls_shift/su_max 0.001
_refine_ls_shift/su_mean 0.000
_refine_ls_structure_factor_coef Fsqd
_refine_ls_weighting_details 'w=1/[\s^2^(Fo^2^)+(0.0632P)^2^+20.9773P] where P=(Fo^2^+2Fc^2^)/3'
_refine_ls_weighting_scheme calc
_refine_ls_wR_factor_gt 0.1488
_refine_ls_wR_factor_ref 0.1557
_reflns_Friedel_coverage 0.000
_reflns_number_gt 6859
_reflns_number_total 7316
_reflns_threshold_expression 'I > 2\s(I)'
_cod_data_source_file c5dt03935e2.cif
_cod_data_source_block dm32r
_cod_database_code 7037550
_shelx_space_group_comment
;
The symmetry employed for this shelxl refinement is uniquely defined
by the following loop, which should always be used as a source of
symmetry information in preference to the above space-group names.
They are only intended as comments.
;
_shelx_estimated_absorpt_t_min 0.433
_shelx_estimated_absorpt_t_max 0.731
_shelxl_version_number 2013-4

loop_
_space_group_symop_operation_xyz
'x, y, z'
'-x, y+1/2, -z+1/2'
'-x, -y, -z'
'x, -y-1/2, z-1/2'

loop_
_atom_site_label
_atom_site_type_symbol
_atom_site_fract_x
_atom_site_fract_y
_atom_site_fract_z
_atom_site_U_iso_or_equiv
_atom_site_adp_type
_atom_site_occupancy
_atom_site_site_symmetry_order
_atom_site_calc_flag
_atom_site_refinement_flags_posn
_atom_site_refinement_flags_adp
Zn1 Zn 0.90445(6) 0.11491(3) 0.80069(3) 0.02666(17) Uani 1 1 d . .
S1 S 0.83787(12) 0.05538(6) 0.89319(6) 0.0311(3) Uani 1 1 d . .
S2 S 0.88792(13) 0.02666(6) 0.72145(6) 0.0352(3) Uani 1 1 d . .
S3 S 0.74798(11) 0.19806(6) 0.78027(6) 0.0274(3) Uani 1 1 d . .
S4 S 1.11930(12) 0.15261(7) 0.80901(6) 0.0340(3) Uani 1 1 d . .
S5 S 1.35788(11) 0.16854(7) 0.92167(7) 0.0341(3) Uani 1 1 d . .
S6 S 0.87557(13) 0.06030(6) 1.05784(6) 0.0328(3) Uani 1 1 d . .
S7 S 0.73505(15) -0.01456(6) 0.57929(7) 0.0395(3) Uani 1 1 d . .
S8 S 0.58748(11) 0.26999(6) 0.65442(6) 0.0320(3) Uani 1 1 d . .
P1 P 1.16688(11) 0.17176(6) 0.90655(6) 0.0242(2) Uani 1 1 d . .
P2 P 0.91204(11) 0.10572(5) 0.97345(6) 0.0240(2) Uani 1 1 d . .
P3 P 0.73021(10) 0.20807(5) 0.67941(6) 0.0216(2) Uani 1 1 d . .
P4 P 0.81589(12) 0.05874(6) 0.63206(6) 0.0263(3) Uani 1 1 d . .
O1 O 1.1078(3) 0.24359(16) 0.92849(18) 0.0334(8) Uani 1 1 d . .
O2 O 0.9531(3) 0.35697(16) 0.91753(17) 0.0325(7) Uani 1 1 d . .
O3 O 0.7425(3) 0.30973(15) 0.98657(16) 0.0263(7) Uani 1 1 d . .
O4 O 0.8574(3) 0.18228(15) 0.97228(17) 0.0272(7) Uani 1 1 d . .
O5 O 0.9290(3) 0.09465(16) 0.59011(18) 0.0347(8) Uani 1 1 d . .
O6 O 1.1712(4) 0.15131(17) 0.5709(2) 0.0416(9) Uani 1 1 d . .
O7 O 1.1066(3) 0.28021(17) 0.60234(17) 0.0292(7) Uani 1 1 d . .
O8 O 0.8686(3) 0.22957(14) 0.64938(15) 0.0227(6) Uani 1 1 d . .
Na1 Na 0.96771(16) 0.28942(8) 1.02605(8) 0.0226(4) Uani 1 1 d . .
C1 C 1.0870(4) 0.1192(2) 0.9675(2) 0.0239(9) Uani 1 1 d . .
H1A H 1.1174 0.1359 1.0123 0.029 Uiso 1 1 calc R U
H1B H 1.1258 0.0740 0.9626 0.029 Uiso 1 1 calc R U
C2 C 1.1546(6) 0.3045(3) 0.8965(3) 0.0414(13) Uani 1 1 d . .
H2A H 1.2178 0.2931 0.8616 0.050 Uiso 1 1 calc R U
H2B H 1.1991 0.3338 0.9305 0.050 Uiso 1 1 calc R U
C3 C 1.0398(6) 0.3397(3) 0.8654(3) 0.0408(13) Uani 1 1 d . .
H3A H 1.0685 0.3807 0.8420 0.049 Uiso 1 1 calc R U
H3B H 0.9947 0.3101 0.8320 0.049 Uiso 1 1 calc R U
C4 C 0.8242(6) 0.3706(2) 0.8912(3) 0.0366(12) Uani 1 1 d . .
H4A H 0.7974 0.3357 0.8580 0.044 Uiso 1 1 calc R U
H4B H 0.8221 0.4147 0.8683 0.044 Uiso 1 1 calc R U
C5 C 0.7332(5) 0.3708(2) 0.9482(3) 0.0337(11) Uani 1 1 d . .
H5A H 0.7540 0.4093 0.9782 0.040 Uiso 1 1 calc R U
H5B H 0.6423 0.3764 0.9303 0.040 Uiso 1 1 calc R U
C6 C 0.6723(4) 0.2555(2) 0.9551(2) 0.0288(10) Uani 1 1 d . .
H6A H 0.6867 0.2558 0.9060 0.035 Uiso 1 1 calc R U
H6B H 0.5775 0.2610 0.9619 0.035 Uiso 1 1 calc R U
C7 C 0.7180(4) 0.1904(2) 0.9847(3) 0.0290(10) Uani 1 1 d . .
H7A H 0.7038 0.1899 1.0338 0.035 Uiso 1 1 calc R U
H7B H 0.6678 0.1529 0.9638 0.035 Uiso 1 1 calc R U
C8 C 0.7017(4) 0.1286(2) 0.6362(2) 0.0252(9) Uani 1 1 d . .
H8A H 0.6787 0.1404 0.5888 0.040(15) Uiso 1 1 calc R .
H8B H 0.6213 0.1098 0.6553 0.031(14) Uiso 1 1 calc R .
C9 C 1.0393(6) 0.0558(3) 0.5680(3) 0.0461(14) Uani 1 1 d . .
H9A H 1.0412 0.0563 0.5182 0.055 Uiso 1 1 calc R U
H9B H 1.0309 0.0087 0.5830 0.055 Uiso 1 1 calc R U
C10 C 1.1607(6) 0.0852(3) 0.5969(3) 0.0474(14) Uani 1 1 d . .
H10A H 1.1579 0.0863 0.6467 0.057 Uiso 1 1 calc R U
H10B H 1.2371 0.0580 0.5842 0.057 Uiso 1 1 calc R U
C11 C 1.2593(5) 0.1895(3) 0.6142(3) 0.0455(14) Uani 1 1 d . .
H11A H 1.3509 0.1762 0.6066 0.055 Uiso 1 1 calc R U
H11B H 1.2406 0.1809 0.6620 0.055 Uiso 1 1 calc R U
C12 C 1.2409(5) 0.2609(3) 0.5986(3) 0.0404(12) Uani 1 1 d . .
H12A H 1.2945 0.2881 0.6308 0.048 Uiso 1 1 calc R U
H12B H 1.2714 0.2701 0.5527 0.048 Uiso 1 1 calc R U
C13 C 1.0658(5) 0.2932(3) 0.6695(3) 0.0317(10) Uani 1 1 d . .
H13A H 1.1025 0.3364 0.6857 0.038 Uiso 1 1 calc R U
H13B H 1.0982 0.2573 0.7002 0.038 Uiso 1 1 calc R U
C14 C 0.9189(4) 0.2957(2) 0.6692(2) 0.0262(9) Uani 1 1 d . .
H14A H 0.8891 0.3075 0.7146 0.031 Uiso 1 1 calc R U
H14B H 0.8861 0.3302 0.6369 0.031 Uiso 1 1 calc R U
N1 N 0.5185(5) 0.4747(3) 0.6941(3) 0.0511(12) Uani 1 1 d D U
H1 H 0.5117 0.4529 0.7392 0.061 Uiso 1 1 calc DR U
C15 C 0.6548(6) 0.4662(3) 0.6745(3) 0.0543(16) Uani 1 1 d . U
H15A H 0.6820 0.5072 0.6505 0.065 Uiso 1 1 calc R U
H15B H 0.6587 0.4284 0.6423 0.065 Uiso 1 1 calc R U
C16 C 0.7516(7) 0.4533(4) 0.7321(4) 0.0621(18) Uani 1 1 d . .
H16A H 0.8400 0.4506 0.7148 0.093 Uiso 1 1 calc R U
H16B H 0.7300 0.4108 0.7541 0.093 Uiso 1 1 calc R U
H16C H 0.7475 0.4900 0.7648 0.093 Uiso 1 1 calc R U
C17 C 0.4804(6) 0.5479(3) 0.7033(3) 0.0524(15) Uani 1 1 d D U
H17A H 0.4854 0.5712 0.6595 0.063 Uiso 1 1 calc R U
H17B H 0.3885 0.5500 0.7173 0.063 Uiso 1 1 calc R U
C18 C 0.5648(7) 0.5836(4) 0.7541(4) 0.0776(18) Uani 1 1 d D .
H18A H 0.6536 0.5876 0.7374 0.116 Uiso 1 1 calc R U
H18B H 0.5673 0.5584 0.7964 0.116 Uiso 1 1 calc R U
H18C H 0.5291 0.6285 0.7618 0.116 Uiso 1 1 calc R U
C19 C 0.4279(7) 0.4386(4) 0.6482(4) 0.074(2) Uani 1 1 d D U
H19A H 0.3375 0.4484 0.6616 0.089 Uiso 1 1 calc R U
H19B H 0.4425 0.3899 0.6545 0.089 Uiso 1 1 calc R U
C20 C 0.4372(7) 0.4540(5) 0.5755(4) 0.0776(18) Uani 1 1 d D .
H20A H 0.4236 0.5021 0.5682 0.116 Uiso 1 1 calc R U
H20B H 0.3702 0.4287 0.5498 0.116 Uiso 1 1 calc R U
H20C H 0.5241 0.4413 0.5604 0.116 Uiso 1 1 calc R U
O9 O 0.4293(6) 0.2816(2) 0.7987(3) 0.0741(17) Uani 1 1 d G .
H9C H 0.4145 0.2473 0.8227 0.111 Uiso 1 1 d G U
H9D H 0.4710 0.2700 0.7643 0.111 Uiso 1 1 d G U
O10 O 0.4749(6) 0.4146(3) 0.8198(3) 0.0718(14) Uani 1 1 d D .
H10C H 0.452(7) 0.3747(17) 0.809(4) 0.086 Uiso 1 1 d D U
H10D H 0.413(5) 0.428(3) 0.844(4) 0.086 Uiso 1 1 d D U

loop_
_atom_site_aniso_label
_atom_site_aniso_U_11
_atom_site_aniso_U_22
_atom_site_aniso_U_33
_atom_site_aniso_U_23
_atom_site_aniso_U_13
_atom_site_aniso_U_12
Zn1 0.0297(3) 0.0260(3) 0.0241(3) -0.0017(2) -0.0022(2) -0.0006(2)
S1 0.0383(6) 0.0252(6) 0.0293(6) 0.0005(4) -0.0061(5) -0.0094(5)
S2 0.0495(7) 0.0259(6) 0.0297(6) -0.0047(5) -0.0070(5) 0.0079(5)
S3 0.0339(6) 0.0268(6) 0.0218(5) -0.0018(4) 0.0032(4) 0.0040(4)
S4 0.0292(6) 0.0480(7) 0.0248(6) -0.0016(5) 0.0023(5) -0.0053(5)
S5 0.0238(6) 0.0400(7) 0.0383(7) -0.0023(5) -0.0008(5) -0.0012(5)
S6 0.0502(7) 0.0201(5) 0.0285(6) 0.0003(4) 0.0068(5) -0.0043(5)
S7 0.0598(8) 0.0226(6) 0.0357(7) -0.0059(5) -0.0046(6) -0.0084(5)
S8 0.0266(6) 0.0341(6) 0.0353(7) -0.0011(5) -0.0006(5) 0.0111(5)
P1 0.0229(5) 0.0226(6) 0.0270(6) -0.0022(4) 0.0010(4) 0.0004(4)
P2 0.0287(6) 0.0164(5) 0.0267(6) -0.0006(4) -0.0004(4) -0.0030(4)
P3 0.0217(5) 0.0207(5) 0.0224(6) -0.0013(4) 0.0007(4) 0.0019(4)
P4 0.0340(6) 0.0190(5) 0.0259(6) -0.0041(4) 0.0017(5) -0.0014(4)
O1 0.0383(19) 0.0213(16) 0.041(2) 0.0031(14) 0.0118(15) -0.0005(14)
O2 0.046(2) 0.0243(16) 0.0276(18) 0.0030(13) 0.0086(15) 0.0020(14)
O3 0.0304(16) 0.0216(15) 0.0266(17) -0.0002(12) -0.0044(13) 0.0010(12)
O4 0.0234(15) 0.0208(15) 0.0377(19) -0.0001(13) 0.0035(13) -0.0021(12)
O5 0.0407(19) 0.0192(16) 0.045(2) -0.0040(14) 0.0134(16) 0.0025(14)
O6 0.0352(19) 0.0240(17) 0.066(3) 0.0010(17) 0.0038(17) 0.0042(14)
O7 0.0230(16) 0.0329(17) 0.0316(18) -0.0049(14) 0.0005(13) -0.0013(13)
O8 0.0237(15) 0.0199(15) 0.0246(16) -0.0036(12) 0.0019(12) -0.0002(12)
Na1 0.0227(8) 0.0207(8) 0.0243(9) 0.0021(6) -0.0015(7) -0.0019(6)
C1 0.029(2) 0.018(2) 0.025(2) 0.0005(17) -0.0014(18) -0.0032(17)
C2 0.051(3) 0.024(2) 0.050(3) -0.001(2) 0.024(3) -0.006(2)
C3 0.064(4) 0.027(3) 0.033(3) 0.002(2) 0.020(3) 0.000(2)
C4 0.057(3) 0.024(2) 0.028(3) 0.003(2) -0.005(2) 0.002(2)
C5 0.043(3) 0.026(2) 0.032(3) 0.005(2) -0.008(2) 0.008(2)
C6 0.024(2) 0.031(2) 0.031(3) -0.0059(19) -0.0032(19) -0.0018(18)
C7 0.024(2) 0.026(2) 0.037(3) -0.0027(19) 0.0062(19) -0.0058(18)
C8 0.028(2) 0.021(2) 0.027(2) -0.0016(17) -0.0003(18) -0.0015(17)
C9 0.053(3) 0.028(3) 0.059(4) -0.001(2) 0.019(3) 0.009(2)
C10 0.040(3) 0.037(3) 0.065(4) 0.003(3) 0.007(3) 0.012(2)
C11 0.031(3) 0.053(3) 0.053(4) 0.006(3) -0.002(2) 0.006(2)
C12 0.024(2) 0.048(3) 0.049(3) -0.008(3) -0.001(2) -0.001(2)
C13 0.032(2) 0.032(3) 0.031(3) -0.003(2) -0.002(2) -0.006(2)
C14 0.033(2) 0.018(2) 0.028(2) -0.0062(17) 0.0052(19) -0.0009(18)
N1 0.055(3) 0.042(3) 0.057(3) -0.001(2) 0.009(2) 0.009(2)
C15 0.057(4) 0.055(4) 0.051(4) -0.008(3) 0.004(3) 0.016(3)
C16 0.052(4) 0.074(5) 0.059(4) -0.008(4) -0.006(3) 0.012(3)
C17 0.052(4) 0.054(4) 0.052(4) 0.000(3) 0.008(3) 0.006(3)
C18 0.058(3) 0.095(4) 0.079(4) -0.038(3) -0.010(3) 0.027(3)
C19 0.059(4) 0.059(4) 0.103(7) -0.016(4) -0.014(4) 0.027(4)
C20 0.058(3) 0.095(4) 0.079(4) -0.038(3) -0.010(3) 0.027(3)
O9 0.091(4) 0.048(3) 0.088(4) 0.019(2) 0.065(3) 0.024(3)
O10 0.079(4) 0.059(3) 0.080(4) 0.007(3) 0.029(3) 0.005(3)

loop_
_atom_type_symbol
_atom_type_description
_atom_type_scat_dispersion_real
_atom_type_scat_dispersion_imag
_atom_type_scat_source
C C 0.0181 0.0091 'International Tables Vol C Tables 4.2.6.8 and 6.1.1.4'
H H 0.0000 0.0000 'International Tables Vol C Tables 4.2.6.8 and 6.1.1.4'
N N 0.0311 0.0180 'International Tables Vol C Tables 4.2.6.8 and 6.1.1.4'
O O 0.0492 0.0322 'International Tables Vol C Tables 4.2.6.8 and 6.1.1.4'
P P 0.2955 0.4335 'International Tables Vol C Tables 4.2.6.8 and 6.1.1.4'
S S 0.3331 0.5567 'International Tables Vol C Tables 4.2.6.8 and 6.1.1.4'
Zn Zn -1.5491 0.6778 'International Tables Vol C Tables 4.2.6.8 and 6.1.1.4'
Na Na 0.1353 0.1239 'International Tables Vol C Tables 4.2.6.8 and 6.1.1.4'

loop_
_geom_angle_atom_site_label_1
_geom_angle_atom_site_label_2
_geom_angle_atom_site_label_3
_geom_angle
_geom_angle_site_symmetry_1
_geom_angle_site_symmetry_3
S1 Zn1 S4 114.43(5) . .
S1 Zn1 S3 106.54(5) . .
S4 Zn1 S3 115.14(5) . .
S1 Zn1 S2 97.52(5) . .
S4 Zn1 S2 109.54(5) . .
S3 Zn1 S2 112.36(5) . .
P2 S1 Zn1 105.11(6) . .
P4 S2 Zn1 111.62(6) . .
P3 S3 Zn1 106.37(6) . .
P1 S4 Zn1 109.05(6) . .
O1 P1 C1 98.67(19) . .
O1 P1 S5 111.43(14) . .
C1 P1 S5 110.26(16) . .
O1 P1 S4 110.22(15) . .
C1 P1 S4 115.53(15) . .
S5 P1 S4 110.26(7) . .
O4 P2 C1 101.50(18) . .
O4 P2 S6 111.86(14) . .
C1 P2 S6 110.00(16) . .
O4 P2 S1 109.69(13) . .
C1 P2 S1 111.58(16) . .
S6 P2 S1 111.79(7) . .
O8 P3 C8 100.69(19) . .
O8 P3 S8 113.20(13) . .
C8 P3 S8 108.81(16) . .
O8 P3 S3 110.07(13) . .
C8 P3 S3 112.95(16) . .
S8 P3 S3 110.79(7) . .
O5 P4 C8 98.97(19) . .
O5 P4 S7 110.52(15) . .
C8 P4 S7 109.52(16) . .
O5 P4 S2 110.48(16) . .
C8 P4 S2 114.90(16) . .
S7 P4 S2 111.76(8) . .
C2 O1 P1 119.2(3) . .
C2 O1 Na1 103.2(3) . .
P1 O1 Na1 136.68(18) . .
C4 O2 C3 111.7(4) . .
C4 O2 Na1 116.0(3) . .
C3 O2 Na1 117.8(3) . .
C6 O3 C5 112.7(4) . .
C6 O3 Na1 118.0(3) . .
C5 O3 Na1 110.8(3) . .
C7 O4 P2 115.9(3) . .
C7 O4 Na1 104.4(2) . .
P2 O4 Na1 127.96(17) . .
C9 O5 P4 119.9(3) . .
C9 O5 Na1 100.9(3) . 4_565
P4 O5 Na1 138.46(18) . 4_565
C10 O6 C11 109.1(4) . .
C10 O6 Na1 119.3(3) . 4_565
C11 O6 Na1 117.0(3) . 4_565
C12 O7 C13 114.0(4) . .
C12 O7 Na1 110.5(3) . 4_565
C13 O7 Na1 119.5(3) . 4_565
C14 O8 P3 116.4(3) . .
C14 O8 Na1 103.3(2) . 4_565
P3 O8 Na1 131.11(16) . 4_565
O3 Na1 O7 143.83(13) . 4_566
O3 Na1 O6 142.36(13) . 4_566
O7 Na1 O6 66.22(12) 4_566 4_566
O3 Na1 O2 67.18(12) . .
O7 Na1 O2 146.56(13) 4_566 .
O6 Na1 O2 94.32(13) 4_566 .
O3 Na1 O1 110.80(13) . .
O7 Na1 O1 86.55(12) 4_566 .
O6 Na1 O1 87.65(13) 4_566 .
O2 Na1 O1 64.82(11) . .
O3 Na1 O4 67.45(11) . .
O7 Na1 O4 91.30(12) 4_566 .
O6 Na1 O4 149.37(13) 4_566 .
O2 Na1 O4 94.24(12) . .
O1 Na1 O4 69.70(11) . .
O3 Na1 O5 81.73(12) . 4_566
O7 Na1 O5 106.58(13) 4_566 4_566
O6 Na1 O5 64.03(12) 4_566 4_566
O2 Na1 O5 86.56(12) . 4_566
O1 Na1 O5 138.47(12) . 4_566
O4 Na1 O5 145.89(12) . 4_566
O3 Na1 O8 86.30(11) . 4_566
O7 Na1 O8 65.91(11) 4_566 4_566
O6 Na1 O8 94.34(13) 4_566 4_566
O2 Na1 O8 145.86(12) . 4_566
O1 Na1 O8 148.52(12) . 4_566
O4 Na1 O8 94.89(11) . 4_566
O5 Na1 O8 67.95(10) 4_566 4_566
P1 C1 P2 126.5(3) . .
P1 C1 H1A 105.7 . .
P2 C1 H1A 105.7 . .
P1 C1 H1B 105.7 . .
P2 C1 H1B 105.7 . .
H1A C1 H1B 106.1 . .
O1 C2 C3 107.9(4) . .
O1 C2 H2A 110.1 . .
C3 C2 H2A 110.1 . .
O1 C2 H2B 110.1 . .
C3 C2 H2B 110.1 . .
H2A C2 H2B 108.4 . .
O2 C3 C2 108.4(4) . .
O2 C3 H3A 110.0 . .
C2 C3 H3A 110.0 . .
O2 C3 H3B 110.0 . .
C2 C3 H3B 110.0 . .
H3A C3 H3B 108.4 . .
O2 C4 C5 108.4(4) . .
O2 C4 H4A 110.0 . .
C5 C4 H4A 110.0 . .
O2 C4 H4B 110.0 . .
C5 C4 H4B 110.0 . .
H4A C4 H4B 108.4 . .
O3 C5 C4 111.6(4) . .
O3 C5 H5A 109.3 . .
C4 C5 H5A 109.3 . .
O3 C5 H5B 109.3 . .
C4 C5 H5B 109.3 . .
H5A C5 H5B 108.0 . .
O3 C6 C7 109.9(4) . .
O3 C6 H6A 109.7 . .
C7 C6 H6A 109.7 . .
O3 C6 H6B 109.7 . .
C7 C6 H6B 109.7 . .
H6A C6 H6B 108.2 . .
O4 C7 C6 108.8(4) . .
O4 C7 H7A 109.9 . .
C6 C7 H7A 109.9 . .
O4 C7 H7B 109.9 . .
C6 C7 H7B 109.9 . .
H7A C7 H7B 108.3 . .
P3 C8 P4 126.5(3) . .
P3 C8 H8A 105.7 . .
P4 C8 H8A 105.7 . .
P3 C8 H8B 105.7 . .
P4 C8 H8B 105.7 . .
H8A C8 H8B 106.1 . .
O5 C9 C10 109.0(5) . .
O5 C9 H9A 109.9 . .
C10 C9 H9A 109.9 . .
O5 C9 H9B 109.9 . .
C10 C9 H9B 109.9 . .
H9A C9 H9B 108.3 . .
O6 C10 C9 107.5(5) . .
O6 C10 H10A 110.2 . .
C9 C10 H10A 110.2 . .
O6 C10 H10B 110.2 . .
C9 C10 H10B 110.2 . .
H10A C10 H10B 108.5 . .
O6 C11 C12 108.3(4) . .
O6 C11 H11A 110.0 . .
C12 C11 H11A 110.0 . .
O6 C11 H11B 110.0 . .
C12 C11 H11B 110.0 . .
H11A C11 H11B 108.4 . .
O7 C12 C11 111.5(4) . .
O7 C12 H12A 109.3 . .
C11 C12 H12A 109.3 . .
O7 C12 H12B 109.3 . .
C11 C12 H12B 109.3 . .
H12A C12 H12B 108.0 . .
O7 C13 C14 109.0(4) . .
O7 C13 H13A 109.9 . .
C14 C13 H13A 109.9 . .
O7 C13 H13B 109.9 . .
C14 C13 H13B 109.9 . .
H13A C13 H13B 108.3 . .
O8 C14 C13 108.3(4) . .
O8 C14 H14A 110.0 . .
C13 C14 H14A 110.0 . .
O8 C14 H14B 110.0 . .
C13 C14 H14B 110.0 . .
H14A C14 H14B 108.4 . .
C19 N1 C15 111.4(5) . .
C19 N1 C17 112.7(5) . .
C15 N1 C17 113.0(5) . .
C19 N1 H1 106.4 . .
C15 N1 H1 106.4 . .
C17 N1 H1 106.4 . .
N1 C15 C16 115.0(6) . .
N1 C15 H15A 108.5 . .
C16 C15 H15A 108.5 . .
N1 C15 H15B 108.5 . .
C16 C15 H15B 108.5 . .
H15A C15 H15B 107.5 . .
C15 C16 H16A 109.5 . .
C15 C16 H16B 109.5 . .
H16A C16 H16B 109.5 . .
C15 C16 H16C 109.5 . .
H16A C16 H16C 109.5 . .
H16B C16 H16C 109.5 . .
C18 C17 N1 113.3(6) . .
C18 C17 H17A 108.9 . .
N1 C17 H17A 108.9 . .
C18 C17 H17B 108.9 . .
N1 C17 H17B 108.9 . .
H17A C17 H17B 107.7 . .
C17 C18 H18A 109.5 . .
C17 C18 H18B 109.5 . .
H18A C18 H18B 109.5 . .
C17 C18 H18C 109.5 . .
H18A C18 H18C 109.5 . .
H18B C18 H18C 109.5 . .
N1 C19 C20 116.3(7) . .
N1 C19 H19A 108.2 . .
C20 C19 H19A 108.2 . .
N1 C19 H19B 108.2 . .
C20 C19 H19B 108.2 . .
H19A C19 H19B 107.4 . .
C19 C20 H20A 109.5 . .
C19 C20 H20B 109.5 . .
H20A C20 H20B 109.5 . .
C19 C20 H20C 109.5 . .
H20A C20 H20C 109.5 . .
H20B C20 H20C 109.5 . .
H9C O9 H9D 109.5 . .
H10C O10 H10D 103(2) . .

loop_
_geom_bond_atom_site_label_1
_geom_bond_atom_site_label_2
_geom_bond_distance
_geom_bond_site_symmetry_2
Zn1 S1 2.3083(14) .
Zn1 S4 2.3227(14) .
Zn1 S3 2.3298(13) .
Zn1 S2 2.3621(14) .
S1 P2 2.0098(17) .
S2 P4 2.0032(18) .
S3 P3 2.0144(17) .
S4 P1 2.0171(18) .
S5 P1 1.9673(17) .
S6 P2 1.9515(17) .
S7 P4 1.9638(17) .
S8 P3 1.9625(16) .
P1 O1 1.619(3) .
P1 C1 1.815(4) .
P2 O4 1.625(3) .
P2 C1 1.818(5) .
P3 O8 1.612(3) .
P3 C8 1.820(4) .
P4 O5 1.615(4) .
P4 C8 1.821(5) .
O1 C2 1.459(6) .
O1 Na1 2.613(4) .
O2 C4 1.427(6) .
O2 C3 1.427(6) .
O2 Na1 2.541(4) .
O3 C6 1.429(5) .
O3 C5 1.437(6) .
O3 Na1 2.442(3) .
O4 C7 1.464(5) .
O4 Na1 2.625(3) .
O5 C9 1.448(6) .
O5 Na1 2.673(4) 4_565
O6 C10 1.421(7) .
O6 C11 1.442(7) .
O6 Na1 2.529(4) 4_565
O7 C12 1.431(6) .
O7 C13 1.433(6) .
O7 Na1 2.468(4) 4_565
O8 C14 1.464(5) .
O8 Na1 2.708(4) 4_565
Na1 O7 2.468(4) 4_566
Na1 O6 2.529(4) 4_566
Na1 O5 2.673(4) 4_566
Na1 O8 2.708(4) 4_566
C1 H1A 0.9900 .
C1 H1B 0.9900 .
C2 C3 1.483(8) .
C2 H2A 0.9900 .
C2 H2B 0.9900 .
C3 H3A 0.9900 .
C3 H3B 0.9900 .
C4 C5 1.490(8) .
C4 H4A 0.9900 .
C4 H4B 0.9900 .
C5 H5A 0.9900 .
C5 H5B 0.9900 .
C6 C7 1.493(7) .
C6 H6A 0.9900 .
C6 H6B 0.9900 .
C7 H7A 0.9900 .
C7 H7B 0.9900 .
C8 H8A 0.9900 .
C8 H8B 0.9900 .
C9 C10 1.472(9) .
C9 H9A 0.9900 .
C9 H9B 0.9900 .
C10 H10A 0.9900 .
C10 H10B 0.9900 .
C11 C12 1.467(8) .
C11 H11A 0.9900 .
C11 H11B 0.9900 .
C12 H12A 0.9900 .
C12 H12B 0.9900 .
C13 C14 1.503(7) .
C13 H13A 0.9900 .
C13 H13B 0.9900 .
C14 H14A 0.9900 .
C14 H14B 0.9900 .
N1 C19 1.466(9) .
N1 C15 1.469(8) .
N1 C17 1.523(8) .
N1 H1 1.0000 .
C15 C16 1.510(9) .
C15 H15A 0.9900 .
C15 H15B 0.9900 .
C16 H16A 0.9800 .
C16 H16B 0.9800 .
C16 H16C 0.9800 .
C17 C18 1.486(9) .
C17 H17A 0.9900 .
C17 H17B 0.9900 .
C18 H18A 0.9800 .
C18 H18B 0.9800 .
C18 H18C 0.9800 .
C19 C20 1.482(11) .
C19 H19A 0.9900 .
C19 H19B 0.9900 .
C20 H20A 0.9800 .
C20 H20B 0.9800 .
C20 H20C 0.9800 .
O9 H9C 0.8498 .
O9 H9D 0.8487 .
O10 H10C 0.851(10) .
O10 H10D 0.849(10) .

loop_
_geom_torsion_atom_site_label_1
_geom_torsion_atom_site_label_2
_geom_torsion_atom_site_label_3
_geom_torsion_atom_site_label_4
_geom_torsion
_geom_torsion_site_symmetry_1
_geom_torsion_site_symmetry_4
C1 P1 O1 C2 174.4(4) . .
S5 P1 O1 C2 58.6(4) . .
S4 P1 O1 C2 -64.2(4) . .
C1 P1 O1 Na1 7.7(3) . .
S5 P1 O1 Na1 -108.2(3) . .
S4 P1 O1 Na1 129.1(2) . .
C1 P2 O4 C7 -172.8(3) . .
S6 P2 O4 C7 -55.6(3) . .
S1 P2 O4 C7 69.1(3) . .
C1 P2 O4 Na1 -35.8(3) . .
S6 P2 O4 Na1 81.4(2) . .
S1 P2 O4 Na1 -153.92(16) . .
C8 P4 O5 C9 -174.1(4) . .
S7 P4 O5 C9 -59.2(4) . .
S2 P4 O5 C9 65.0(4) . .
C8 P4 O5 Na1 -6.7(3) . 4_565
S7 P4 O5 Na1 108.1(3) . 4_565
S2 P4 O5 Na1 -127.6(3) . 4_565
C8 P3 O8 C14 175.1(3) . .
S8 P3 O8 C14 59.1(3) . .
S3 P3 O8 C14 -65.5(3) . .
C8 P3 O8 Na1 34.4(3) . 4_565
S8 P3 O8 Na1 -81.6(2) . 4_565
S3 P3 O8 Na1 153.85(15) . 4_565
O1 P1 C1 P2 63.5(3) . .
S5 P1 C1 P2 -179.7(2) . .
S4 P1 C1 P2 -53.9(3) . .
O4 P2 C1 P1 -49.8(3) . .
S6 P2 C1 P1 -168.4(2) . .
S1 P2 C1 P1 66.9(3) . .
P1 O1 C2 C3 123.0(4) . .
Na1 O1 C2 C3 -66.3(4) . .
C4 O2 C3 C2 -160.9(4) . .
Na1 O2 C3 C2 -23.0(5) . .
O1 C2 C3 O2 61.4(5) . .
C3 O2 C4 C5 165.7(4) . .
Na1 O2 C4 C5 26.9(5) . .
C6 O3 C5 C4 -79.3(5) . .
Na1 O3 C5 C4 55.3(4) . .
O2 C4 C5 O3 -54.3(5) . .
C5 O3 C6 C7 162.6(4) . .
Na1 O3 C6 C7 31.4(5) . .
P2 O4 C7 C6 -157.0(3) . .
Na1 O4 C7 C6 56.7(4) . .
O3 C6 C7 O4 -61.1(5) . .
O8 P3 C8 P4 51.1(3) . .
S8 P3 C8 P4 170.3(3) . .
S3 P3 C8 P4 -66.2(3) . .
O5 P4 C8 P3 -64.6(3) . .
S7 P4 C8 P3 179.8(2) . .
S2 P4 C8 P3 53.1(3) . .
P4 O5 C9 C10 -121.0(4) . .
Na1 O5 C9 C10 67.5(5) 4_565 .
C11 O6 C10 C9 159.9(5) . .
Na1 O6 C10 C9 21.7(6) 4_565 .
O5 C9 C10 O6 -62.6(6) . .
C10 O6 C11 C12 -164.1(5) . .
Na1 O6 C11 C12 -24.9(6) 4_565 .
C13 O7 C12 C11 81.1(6) . .
Na1 O7 C12 C11 -56.8(5) 4_565 .
O6 C11 C12 O7 53.7(6) . .
C12 O7 C13 C14 -165.9(4) . .
Na1 O7 C13 C14 -32.0(5) 4_565 .
P3 O8 C14 C13 150.5(3) . .
Na1 O8 C14 C13 -58.9(4) 4_565 .
O7 C13 C14 O8 63.4(5) . .
C19 N1 C15 C16 -137.0(7) . .
C17 N1 C15 C16 95.0(7) . .
C19 N1 C17 C18 175.2(7) . .
C15 N1 C17 C18 -57.5(8) . .
C15 N1 C19 C20 -54.1(8) . .
C17 N1 C19 C20 74.1(7) . .
